data_1502977
loop_
_publ_author_name
'Suzuki, Mitsuharu'
'Comito, Angelo'
'Khan, Saeed I.'
'Rubin, Yves'

_publ_section_title
;
 Nanochannel array within a multilayered network of a planarized
 dehydro[24]annulene.
;
_journal_issue 10
_journal_name_full 'Organic letters'
_journal_page_first 2346
_journal_page_last 2349
_journal_paper_doi 10.1021/ol1006967
_journal_volume 12
_journal_year 2010
_chemical_formula_moiety 'C28 H16 O4, 4.30C'
_chemical_formula_sum 'C32.3 H16 O4'
_chemical_formula_weight 468.05
_chemical_name_systematic
;
 ?
;
_space_group_IT_number 2
_symmetry_cell_setting triclinic
_symmetry_space_group_name_Hall '-P 1'
_symmetry_space_group_name_H-M 'P -1'
_atom_sites_solution_hydrogens geom
_atom_sites_solution_primary direct
_atom_sites_solution_secondary difmap
_audit_creation_method SHELXL-97
_cell_angle_alpha 83.015(2)
_cell_angle_beta 89.8200(10)
_cell_angle_gamma 79.081(2)
_cell_formula_units_Z 1
_cell_length_a 7.1356(9)
_cell_length_b 7.5011(9)
_cell_length_c 11.3348(14)
_cell_measurement_reflns_used 3440
_cell_measurement_temperature 100(2)
_cell_measurement_theta_max 29.32
_cell_measurement_theta_min 3.92
_cell_volume 591.17(13)
_computing_cell_refinement 'Bruker SMART'
_computing_data_collection 'Bruker SMART'
_computing_data_reduction 'Bruker SAINT'
_computing_molecular_graphics 'Bruker SHELXTL'
_computing_publication_material 'Bruker SHELXTL'
_computing_structure_refinement 'SHELXL-97 (Sheldrick, 1997)'
_computing_structure_solution 'SHELXS-97 (Sheldrick, 1990)'
_diffrn_ambient_temperature 100(2)
_diffrn_measured_fraction_theta_full 0.980
_diffrn_measured_fraction_theta_max 0.970
_diffrn_measurement_device_type 'CCD area detector'
_diffrn_measurement_method 'phi and omega scans'
_diffrn_radiation_monochromator graphite
_diffrn_radiation_source 'fine-focus sealed tube'
_diffrn_radiation_type MoK\a
_diffrn_radiation_wavelength 0.71073
_diffrn_reflns_av_R_equivalents 0.0185
_diffrn_reflns_av_sigmaI/netI 0.0230
_diffrn_reflns_limit_h_max 9
_diffrn_reflns_limit_h_min -9
_diffrn_reflns_limit_k_max 10
_diffrn_reflns_limit_k_min -10
_diffrn_reflns_limit_l_max 15
_diffrn_reflns_limit_l_min -15
_diffrn_reflns_number 8029
_diffrn_reflns_theta_full 28.50
_diffrn_reflns_theta_max 29.32
_diffrn_reflns_theta_min 3.92
_exptl_absorpt_coefficient_mu 0.087
_exptl_absorpt_correction_T_max 0.9957
_exptl_absorpt_correction_T_min 0.9651
_exptl_absorpt_correction_type multi-scan
_exptl_absorpt_process_details 'Sadabs (Bruker)'
_exptl_crystal_colour red
_exptl_crystal_density_diffrn 1.315
_exptl_crystal_density_method 'not measured'
_exptl_crystal_description prism
_exptl_crystal_F_000 241.80
_exptl_crystal_size_max 0.15
_exptl_crystal_size_mid 0.12
_exptl_crystal_size_min 0.05
_refine_diff_density_max 0.429
_refine_diff_density_min -0.413
_refine_diff_density_rms 0.051
_refine_ls_extinction_method none
_refine_ls_goodness_of_fit_ref 1.047
_refine_ls_hydrogen_treatment constr
_refine_ls_matrix_type full
_refine_ls_number_parameters 173
_refine_ls_number_reflns 3147
_refine_ls_number_restraints 0
_refine_ls_restrained_S_all 1.047
_refine_ls_R_factor_all 0.0521
_refine_ls_R_factor_gt 0.0442
_refine_ls_shift/su_max 0.002
_refine_ls_shift/su_mean 0.000
_refine_ls_structure_factor_coef Fsqd
_refine_ls_weighting_details 'calc w=1/[\s^2^(Fo^2^)+(0.0573P)^2^+0.2656P] where P=(Fo^2^+2Fc^2^)/3'
_refine_ls_weighting_scheme calc
_refine_ls_wR_factor_gt 0.1134
_refine_ls_wR_factor_ref 0.1197
_reflns_number_gt 2696
_reflns_number_total 3147
_reflns_threshold_expression >2sigma(I)
_cod_data_source_file ol1006967_si_001.cif
_cod_data_source_block 1c
_cod_depositor_comments
;
The following automatic conversions were performed:

'_symmetry_cell_setting' value 'Triclinic' changed to 'triclinic'
according to /home/saulius/struct/CIF-dictionaries/cif_core.dic
dictionary named 'cif_core.dic' version 2.4.2 from 2011-04-26.

Automatic conversion script
Id: cif_fix_values 1715 2011-07-08 13:25:40Z adriana 
;
_cod_original_sg_symbol_H-M P-1
_cod_original_formula_sum 'C32.30 H16 O4'
_cod_database_code 1502977

loop_
_symmetry_equiv_pos_as_xyz
'x, y, z'
'-x, -y, -z'

loop_
_atom_site_label
_atom_site_type_symbol
_atom_site_fract_x
_atom_site_fract_y
_atom_site_fract_z
_atom_site_U_iso_or_equiv
_atom_site_adp_type
_atom_site_occupancy
_atom_site_symmetry_multiplicity
_atom_site_calc_flag
_atom_site_refinement_flags
_atom_site_disorder_assembly
_atom_site_disorder_group
C1S C 0.4540(9) 0.4622(9) 0.0743(6) 0.0663(15) Uiso 0.40 1 d P . 1
C2S C 0.4588(11) 0.4014(11) 0.0098(7) 0.0571(17) Uiso 0.30 1 d P . 1
C3S C 0.5000 0.0000 0.0000 0.095(3) Uiso 0.50 2 d SP . 1
C5S C 0.4255(11) 0.1688(11) -0.0603(7) 0.0442(15) Uiso 0.25 1 d P A 1
C6S C 0.4988(16) 0.1421(15) 0.0194(10) 0.103(3) Uiso 0.35 1 d P . 1
C7S C 0.435(2) 0.038(2) -0.0745(15) 0.064(4) Uiso 0.15 1 d P . 1
C4S C 0.4368(11) 0.3097(11) -0.0431(7) 0.0716(18) Uiso 0.35 1 d P . 1
C8S C 0.5000 0.5000 0.0000 0.077(5) Uiso 0.20 2 d SP . 1
O1 O 1.37653(11) -0.28142(12) 0.41952(7) 0.01817(19) Uani 1 1 d . . .
H1 H 1.4947 -0.3179 0.4299 0.027 Uiso 1 1 calc R . .
O2 O -0.24515(11) 0.52027(11) 0.41049(7) 0.01690(19) Uani 1 1 d . . .
H2 H -0.2726 0.4308 0.4545 0.025 Uiso 1 1 calc R . .
C1 C 1.00029(15) -0.30514(15) -0.15826(10) 0.0156(2) Uani 1 1 d . . .
C2 C 1.00734(16) -0.26742(16) -0.05785(10) 0.0172(2) Uani 1 1 d . . .
C3 C 1.02701(16) -0.23132(16) 0.05648(10) 0.0173(2) Uani 1 1 d . . .
C4 C 1.05448(15) -0.20504(15) 0.15759(10) 0.0156(2) Uani 1 1 d . . .
C5 C 1.11975(15) -0.19343(15) 0.27436(10) 0.0136(2) Uani 1 1 d . . .
C6 C 1.00954(15) -0.11516(15) 0.35844(10) 0.0146(2) Uani 1 1 d . . .
H6 H 1.0682 -0.1156 0.4336 0.017 Uiso 1 1 calc R . .
C7 C 0.81421(16) -0.03258(15) 0.34387(10) 0.0159(2) Uani 1 1 d . . .
C8 C 0.64865(16) 0.04379(16) 0.34201(10) 0.0167(2) Uani 1 1 d . . .
C9 C 0.46428(16) 0.13713(16) 0.34200(10) 0.0166(2) Uani 1 1 d . . .
C10 C 0.30263(16) 0.22177(15) 0.34478(10) 0.0158(2) Uani 1 1 d . . .
C11 C 0.11692(15) 0.32402(15) 0.35841(10) 0.0142(2) Uani 1 1 d . . .
H11 H 0.0882 0.3685 0.4326 0.017 Uiso 1 1 calc R . .
C12 C -0.02238(15) 0.36282(15) 0.27331(10) 0.0133(2) Uani 1 1 d . . .
C13 C -0.21812(15) 0.47492(15) 0.29289(10) 0.0148(2) Uani 1 1 d . . .
H13A H -0.2372 0.5894 0.2371 0.018 Uiso 1 1 calc R . .
H13B H -0.3165 0.4053 0.2738 0.018 Uiso 1 1 calc R . .
C14 C 1.32788(15) -0.27717(16) 0.29745(10) 0.0156(2) Uani 1 1 d . . .
H14A H 1.3535 -0.4032 0.2755 0.019 Uiso 1 1 calc R . .
H14B H 1.4078 -0.2046 0.2477 0.019 Uiso 1 1 calc R . .

loop_
_atom_site_aniso_label
_atom_site_aniso_U_11
_atom_site_aniso_U_22
_atom_site_aniso_U_33
_atom_site_aniso_U_23
_atom_site_aniso_U_13
_atom_site_aniso_U_12
O1 0.0114(4) 0.0262(4) 0.0149(4) -0.0029(3) -0.0022(3) 0.0019(3)
O2 0.0154(4) 0.0199(4) 0.0144(4) -0.0046(3) 0.0015(3) 0.0006(3)
C1 0.0126(5) 0.0175(5) 0.0158(5) -0.0031(4) -0.0009(4) 0.0003(4)
C2 0.0161(5) 0.0183(5) 0.0167(6) -0.0029(4) -0.0009(4) -0.0012(4)
C3 0.0159(5) 0.0185(5) 0.0170(6) -0.0036(4) 0.0006(4) -0.0009(4)
C4 0.0135(5) 0.0166(5) 0.0159(5) -0.0034(4) 0.0005(4) -0.0001(4)
C5 0.0131(5) 0.0143(5) 0.0131(5) -0.0027(4) -0.0004(4) -0.0011(4)
C6 0.0128(5) 0.0170(5) 0.0130(5) -0.0034(4) -0.0009(4) 0.0003(4)
C7 0.0163(5) 0.0173(5) 0.0138(5) -0.0037(4) 0.0002(4) -0.0014(4)
C8 0.0157(5) 0.0182(5) 0.0162(5) -0.0033(4) 0.0002(4) -0.0022(4)
C9 0.0155(5) 0.0178(5) 0.0164(5) -0.0031(4) -0.0006(4) -0.0027(4)
C10 0.0144(5) 0.0182(5) 0.0150(5) -0.0037(4) -0.0009(4) -0.0022(4)
C11 0.0126(5) 0.0163(5) 0.0136(5) -0.0041(4) 0.0003(4) -0.0006(4)
C12 0.0123(5) 0.0147(5) 0.0127(5) -0.0027(4) 0.0008(4) -0.0017(4)
C13 0.0116(5) 0.0181(5) 0.0137(5) -0.0035(4) -0.0007(4) 0.0007(4)
C14 0.0123(5) 0.0196(5) 0.0139(5) -0.0045(4) 0.0007(4) 0.0007(4)

loop_
_atom_type_symbol
_atom_type_description
_atom_type_scat_dispersion_real
_atom_type_scat_dispersion_imag
_atom_type_scat_source
C C 0.0033 0.0016 'International Tables Vol C Tables 4.2.6.8 and 6.1.1.4'
H H 0.0000 0.0000 'International Tables Vol C Tables 4.2.6.8 and 6.1.1.4'
O O 0.0106 0.0060 'International Tables Vol C Tables 4.2.6.8 and 6.1.1.4'

loop_
_geom_angle_atom_site_label_1
_geom_angle_atom_site_label_2
_geom_angle_atom_site_label_3
_geom_angle
_geom_angle_site_symmetry_1
_geom_angle_site_symmetry_3
C14 O1 H1 109.5 . .
C13 O2 H2 109.5 . .
C2 C1 C12 171.06(12) . 2_655
C1 C2 C3 176.30(12) . .
C4 C3 C2 176.39(12) . .
C3 C4 C5 169.73(12) . .
C6 C5 C4 124.44(10) . .
C6 C5 C14 121.92(10) . .
C4 C5 C14 113.63(9) . .
C5 C6 C7 125.51(10) . .
C5 C6 H6 117.2 . .
C7 C6 H6 117.2 . .
C8 C7 C6 173.68(12) . .
C7 C8 C9 177.22(12) . .
C10 C9 C8 178.15(12) . .
C9 C10 C11 174.89(12) . .
C12 C11 C10 124.72(10) . .
C12 C11 H11 117.6 . .
C10 C11 H11 117.6 . .
C11 C12 C1 123.91(10) . 2_655
C11 C12 C13 122.25(10) . .
C1 C12 C13 113.84(9) 2_655 .
O2 C13 C12 113.82(9) . .
O2 C13 H13A 108.8 . .
C12 C13 H13A 108.8 . .
O2 C13 H13B 108.8 . .
C12 C13 H13B 108.8 . .
H13A C13 H13B 107.7 . .
O1 C14 C5 110.37(9) . .
O1 C14 H14A 109.6 . .
C5 C14 H14A 109.6 . .
O1 C14 H14B 109.6 . .
C5 C14 H14B 109.6 . .
H14A C14 H14B 108.1 . .

loop_
_geom_bond_atom_site_label_1
_geom_bond_atom_site_label_2
_geom_bond_distance
_geom_bond_site_symmetry_2
O1 C14 1.4228(14) .
O1 H1 0.8400 .
O2 C13 1.4190(13) .
O2 H2 0.8400 .
C1 C2 1.2092(16) .
C1 C12 1.4223(15) 2_655
C2 C3 1.3686(16) .
C3 C4 1.2090(16) .
C4 C5 1.4226(15) .
C5 C6 1.3519(15) .
C5 C14 1.5092(15) .
C6 C7 1.4153(15) .
C6 H6 0.9500 .
C7 C8 1.2104(16) .
C8 C9 1.3682(16) .
C9 C10 1.2090(16) .
C10 C11 1.4180(15) .
C11 C12 1.3532(15) .
C11 H11 0.9500 .
C12 C1 1.4223(15) 2_655
C12 C13 1.5185(15) .
C13 H13A 0.9900 .
C13 H13B 0.9900 .
C14 H14A 0.9900 .
C14 H14B 0.9900 .

loop_
_geom_torsion_atom_site_label_1
_geom_torsion_atom_site_label_2
_geom_torsion_atom_site_label_3
_geom_torsion_atom_site_label_4
_geom_torsion
_geom_torsion_site_symmetry_1
_geom_torsion_site_symmetry_4
C3 C4 C5 C6 -174.0(6) . .
C3 C4 C5 C14 6.3(7) . .
C4 C5 C6 C7 -0.27(18) . .
C14 C5 C6 C7 179.49(10) . .
C10 C11 C12 C1 0.14(18) . 2_655
C10 C11 C12 C13 -179.33(10) . .
C11 C12 C13 O2 -5.15(15) . .
C1 C12 C13 O2 175.33(9) 2_655 .
C6 C5 C14 O1 7.60(15) . .
C4 C5 C14 O1 -172.62(9) . .
